data_2204838
loop_
_publ_author_name
'Britton, Doyle'

_publ_section_title
;
 4,4'-Diiodobiphenyl
;
_journal_issue 1
_journal_name_full 'Acta Crystallographica Section E'
_journal_page_first o187
_journal_page_last o188
_journal_paper_doi 10.1107/S1600536804033331
_journal_volume 61
_journal_year 2005
_chemical_formula_iupac 'C12 H8 I2'
_chemical_formula_moiety 'C12 H8 I2'
_chemical_formula_sum 'C12 H8 I2'
_chemical_formula_weight 405.98
_chemical_name_systematic
;
4,4'-diiodobiphenyl
;
_space_group_IT_number 56
_symmetry_cell_setting orthorhombic
_symmetry_space_group_name_Hall '-P 2ab 2ac'
_symmetry_space_group_name_H-M 'P c c n'
_atom_sites_solution_hydrogens geom
_atom_sites_solution_primary direct
_atom_sites_solution_secondary difmap
_audit_creation_method SHELXTL
_cell_angle_alpha 90.00
_cell_angle_beta 90.00
_cell_angle_gamma 90.00
_cell_formula_units_Z 4
_cell_length_a 7.4189(18)
_cell_length_b 25.667(6)
_cell_length_c 5.9653(15)
_cell_measurement_reflns_used 3990
_cell_measurement_temperature 174(2)
_cell_measurement_theta_max 27.4
_cell_measurement_theta_min 2.8
_cell_volume 1135.9(5)
_computing_cell_refinement 'SAINT (Bruker, 2002)'
_computing_data_collection 'SMART (Bruker, 2002)'
_computing_data_reduction SAINT
_computing_molecular_graphics SHELXTL
_computing_publication_material SHELXTL
_computing_structure_refinement SHELXTL
_computing_structure_solution 'SHELXTL (Sheldrick, 1997)'
_diffrn_ambient_temperature 174(2)
_diffrn_measured_fraction_theta_full 0.999
_diffrn_measured_fraction_theta_max 0.999
_diffrn_measurement_device_type 'Siemens SMART area-detector'
_diffrn_measurement_method \w
_diffrn_radiation_monochromator graphite
_diffrn_radiation_source 'fine-focus sealed tube'
_diffrn_radiation_type MoK\a
_diffrn_radiation_wavelength 0.71073
_diffrn_reflns_av_R_equivalents 0.026
_diffrn_reflns_av_sigmaI/netI 0.013
_diffrn_reflns_limit_h_max 9
_diffrn_reflns_limit_h_min -9
_diffrn_reflns_limit_k_max 33
_diffrn_reflns_limit_k_min -33
_diffrn_reflns_limit_l_max 7
_diffrn_reflns_limit_l_min -7
_diffrn_reflns_number 12120
_diffrn_reflns_theta_full 27.49
_diffrn_reflns_theta_max 27.5
_diffrn_reflns_theta_min 1.6
_diffrn_standards_decay_% <1
_diffrn_standards_number 0
_exptl_absorpt_coefficient_mu 5.494
_exptl_absorpt_correction_T_max 0.33
_exptl_absorpt_correction_T_min 0.20
_exptl_absorpt_correction_type multi-scan
_exptl_absorpt_process_details '(SADABS; Sheldrick, 1996; Blessing, 1995)'
_exptl_crystal_colour colorless
_exptl_crystal_density_diffrn 2.374
_exptl_crystal_density_meas ?
_exptl_crystal_density_method .
_exptl_crystal_description prism
_exptl_crystal_F_000 744
_exptl_crystal_size_max 0.40
_exptl_crystal_size_mid 0.25
_exptl_crystal_size_min 0.20
_refine_diff_density_max 0.41
_refine_diff_density_min -0.53
_refine_ls_extinction_coef 0.0076(2)
_refine_ls_extinction_expression Fc^*^=kFc[1+0.001xFc^2^\l^3^/sin(2\q)]^-1/4^
_refine_ls_extinction_method SHELXTL
_refine_ls_goodness_of_fit_ref 1.23
_refine_ls_hydrogen_treatment constr
_refine_ls_matrix_type full
_refine_ls_number_parameters 65
_refine_ls_number_reflns 1306
_refine_ls_number_restraints 0
_refine_ls_restrained_S_all 1.23
_refine_ls_R_factor_all 0.022
_refine_ls_R_factor_gt 0.020
_refine_ls_shift/su_max 0.001
_refine_ls_shift/su_mean 0.000
_refine_ls_structure_factor_coef Fsqd
_refine_ls_weighting_details 'calc w = 1/[\s^2^(Fo^2^)+(0.016P)^2^+0.834P] where P = (Fo^2^+2Fc^2^)/3'
_refine_ls_weighting_scheme calc
_refine_ls_wR_factor_gt 0.042
_refine_ls_wR_factor_ref 0.042
_reflns_number_gt 1233
_reflns_number_total 1306
_reflns_threshold_expression I>2\s(I)
_cod_data_source_file ac6147.cif
_cod_data_source_block I
_cod_database_code 2204838
_cod_database_fobs_code 2204838

loop_
_symmetry_equiv_pos_as_xyz
'x, y, z'
'-x+1/2, -y+1/2, z'
'-x, y+1/2, -z+1/2'
'x+1/2, -y, -z+1/2'
'-x, -y, -z'
'x-1/2, y-1/2, -z'
'x, -y-1/2, z-1/2'
'-x-1/2, y, z-1/2'

loop_
_atom_site_label
_atom_site_fract_x
_atom_site_fract_y
_atom_site_fract_z
_atom_site_U_iso_or_equiv
_atom_site_adp_type
_atom_site_calc_flag
_atom_site_refinement_flags
_atom_site_occupancy
_atom_site_type_symbol
I1 0.47553(2) 0.697645(6) 0.08135(3) 0.03481(9) Uani d . 1 I
C1 0.4975(3) 0.52616(9) 0.4461(3) 0.0201(4) Uani d . 1 C
C2 0.5715(3) 0.57053(9) 0.5491(4) 0.0258(5) Uani d . 1 C
H2 0.6278 0.5669 0.6913 0.031 Uiso calc R 1 H
C3 0.5651(3) 0.61934(9) 0.4501(4) 0.0288(5) Uani d . 1 C
H3 0.6153 0.6487 0.5244 0.035 Uiso calc R 1 H
C4 0.4848(3) 0.62498(9) 0.2411(4) 0.0249(4) Uani d . 1 C
C5 0.4106(3) 0.58196(9) 0.1341(4) 0.0253(5) Uani d . 1 C
H5 0.3547 0.5858 -0.0083 0.030 Uiso calc R 1 H
C6 0.4181(3) 0.53347(8) 0.2353(4) 0.0230(4) Uani d . 1 C
H6 0.3680 0.5043 0.1597 0.028 Uiso calc R 1 H

loop_
_atom_site_aniso_label
_atom_site_aniso_U_11
_atom_site_aniso_U_22
_atom_site_aniso_U_33
_atom_site_aniso_U_12
_atom_site_aniso_U_13
_atom_site_aniso_U_23
I1 0.04208(13) 0.02253(11) 0.03984(12) 0.00278(6) -0.00090(7) 0.00474(6)
C1 0.0162(9) 0.0228(11) 0.0214(10) 0.0008(7) 0.0009(8) -0.0016(8)
C2 0.0275(11) 0.0270(11) 0.0229(11) -0.0031(9) -0.0052(9) -0.0025(9)
C3 0.0301(11) 0.0269(12) 0.0294(12) -0.0044(9) -0.0037(9) -0.0052(10)
C4 0.0238(10) 0.0225(10) 0.0285(11) 0.0025(8) 0.0038(9) -0.0004(9)
C5 0.0246(10) 0.0272(11) 0.0242(11) 0.0028(9) -0.0020(8) -0.0002(9)
C6 0.0225(10) 0.0233(10) 0.0233(10) -0.0002(8) -0.0012(9) -0.0043(8)

loop_
_atom_type_symbol
_atom_type_description
_atom_type_scat_dispersion_real
_atom_type_scat_dispersion_imag
_atom_type_scat_source
C C 0.0033 0.0016 'International Tables Vol C Tables 4.2.6.8 and 6.1.1.4'
H H 0.0000 0.0000 'International Tables Vol C Tables 4.2.6.8 and 6.1.1.4'
I I -0.4742 1.8119 'International Tables Vol C Tables 4.2.6.8 and 6.1.1.4'

loop_
_geom_angle_atom_site_label_1
_geom_angle_atom_site_label_2
_geom_angle_atom_site_label_3
_geom_angle_site_symmetry_3
_geom_angle
C2 C1 C6 . 116.6(2)
C2 C1 C1 5_666 122.1(2)
C6 C1 C1 5_666 121.2(2)
C1 C2 C3 . 122.2(2)
C1 C2 H2 . 118.9
C3 C2 H2 . 118.9
C4 C3 C2 . 119.4(2)
C4 C3 H3 . 120.3
C2 C3 H3 . 120.3
C3 C4 C5 . 120.0(2)
C3 C4 I1 . 120.97(17)
C5 C4 I1 . 119.05(17)
C6 C5 C4 . 119.9(2)
C6 C5 H5 . 120.1
C4 C5 H5 . 120.1
C5 C6 C1 . 121.9(2)
C5 C6 H6 . 119.0
C1 C6 H6 . 119.0

loop_
_geom_bond_atom_site_label_1
_geom_bond_atom_site_label_2
_geom_bond_site_symmetry_2
_geom_bond_distance
I1 C4 . 2.095(2)
C1 C2 . 1.406(3)
C1 C6 . 1.401(3)
C1 C1 5_666 1.489(4)
C2 C3 . 1.386(3)
C2 H2 . 0.9500
C3 C4 . 1.389(3)
C3 H3 . 0.9500
C4 C5 . 1.389(3)
C5 C6 . 1.385(3)
C5 H5 . 0.9500
C6 H6 . 0.9500
